data_4321385
loop_
_publ_author_name
'Sunkari Sailaja'
'M. V. Rajasekharan'

_publ_section_title
;
 One-Dimensional Coordination Polymers of Silver(I) with
 Aminomethylpyridines. Example of a Triple Helical Infinite Chain
;
_journal_name_full 'Inorganic Chemistry'
_journal_page_first 4586
_journal_page_last 4590
_journal_paper_doi 10.1021/ic000139a
_journal_volume 39
_journal_year 2000
_chemical_formula_moiety '[Ag(3-amp)]ClO4'
_chemical_formula_sum 'C12 H16 Ag2 Cl2 N4 O8'
_chemical_formula_weight 630.93
_chemical_name_systematic
;
[(3-aminomethyl)pyridine]silver(I) perchlorate
;
_space_group_IT_number 14
_symmetry_cell_setting monoclinic
_symmetry_space_group_name_Hall '-P 2ybc'
_symmetry_space_group_name_H-M 'P 1 21/c 1'
_atom_sites_solution_hydrogens geom
_atom_sites_solution_primary direct
_atom_sites_solution_secondary difmap
_audit_creation_method SHELXL-97
_cell_angle_alpha 90.00
_cell_angle_beta 97.96(4)
_cell_angle_gamma 90.00
_cell_formula_units_Z 4
_cell_length_a 8.345(4)
_cell_length_b 8.6748(7)
_cell_length_c 26.056(9)
_cell_measurement_reflns_used 25
_cell_measurement_temperature 293(2)
_cell_measurement_theta_max 16.0
_cell_measurement_theta_min 15.0
_cell_volume 1868.1(11)
_computing_cell_refinement 'CAD-4 system'
_computing_data_collection 'CAD-4 system'
_computing_data_reduction 'CAD-4 system'
_computing_molecular_graphics ORTEP
_computing_publication_material SHELXL-97
_computing_structure_refinement 'SHELXL-97 (Sheldrick, 1997)'
_computing_structure_solution 'SHELXS-97 (Sheldrick, 1997)'
_diffrn_ambient_temperature 293(2)
_diffrn_measured_fraction_theta_full 0.938
_diffrn_measured_fraction_theta_max 0.938
_diffrn_measurement_device_type 'Enraf Nonius CAD-4'
_diffrn_measurement_method 'omega - 2 theta'
_diffrn_radiation_monochromator graphite
_diffrn_radiation_source 'fine-focus sealed tube'
_diffrn_radiation_type MoK\a
_diffrn_radiation_wavelength 0.71073
_diffrn_reflns_av_R_equivalents 0.0100
_diffrn_reflns_av_sigmaI/netI 0.0343
_diffrn_reflns_limit_h_max 10
_diffrn_reflns_limit_h_min -2
_diffrn_reflns_limit_k_max 11
_diffrn_reflns_limit_k_min -4
_diffrn_reflns_limit_l_max 33
_diffrn_reflns_limit_l_min -33
_diffrn_reflns_number 4617
_diffrn_reflns_theta_full 27.45
_diffrn_reflns_theta_max 27.45
_diffrn_reflns_theta_min 1.58
_diffrn_standards_decay_% 0
_diffrn_standards_interval_count 250
_diffrn_standards_interval_time 90
_diffrn_standards_number 2
_exptl_absorpt_coefficient_mu 2.433
_exptl_absorpt_correction_T_max 0.9586
_exptl_absorpt_correction_T_min 0.8716
_exptl_absorpt_correction_type semi-empirical
_exptl_crystal_colour colourless
_exptl_crystal_density_diffrn 2.243
_exptl_crystal_description rectangular
_exptl_crystal_F_000 1232
_exptl_crystal_size_max 0.76
_exptl_crystal_size_mid 0.24
_exptl_crystal_size_min 0.16
_refine_diff_density_max '1.129, 0.81A from Ag(1)'
_refine_diff_density_min '-1.227, 0.97A from Ag(1)'
_refine_diff_density_rms 0.184
_refine_ls_extinction_method none
_refine_ls_goodness_of_fit_ref 1.085
_refine_ls_hydrogen_treatment mixed
_refine_ls_matrix_type full
_refine_ls_number_parameters 277
_refine_ls_number_reflns 4273
_refine_ls_number_restraints 9
_refine_ls_restrained_S_all 1.084
_refine_ls_R_factor_all 0.0889
_refine_ls_R_factor_gt 0.0600
_refine_ls_shift/su_max 0.053
_refine_ls_shift/su_mean 0.001
_refine_ls_structure_factor_coef Fsqd
_refine_ls_weighting_details 'w=1/[\s^2^(Fo^2^)+(0.0904P)^2^+6.2536P] where P=(Fo^2^+2Fc^2^)/3'
_refine_ls_weighting_scheme calc
_refine_ls_wR_factor_gt 0.1505
_refine_ls_wR_factor_ref 0.1705
_reflns_number_gt 3111
_reflns_number_total 4273
_reflns_threshold_expression >2sigma(I)
_cod_data_source_file ic000139a_2.cif
_cod_data_source_block compound2
_cod_depositor_comments
;
The following automatic conversions were performed:

'_refine_ls_weighting_scheme' value 'calc
w=1/[\s^2^(Fo^2^)+(0.0904P)^2^+6.2536P] where P=(Fo^2^+2Fc^2^)/3' was
changed to 'calc'. New tag '_refine_ls_weighting_details' was
created. The value of the new tag was set to
'w=1/[\s^2^(Fo^2^)+(0.0904P)^2^+6.2536P] where P=(Fo^2^+2Fc^2^)/3'.

Automatic conversion script
Id: cif_fix_values 3143 2015-03-26 13:38:13Z robertas 
;
_cod_original_cell_volume 1868.0(11)
_cod_database_code 4321385

loop_
_symmetry_equiv_pos_as_xyz
'x, y, z'
'-x, y+1/2, -z+1/2'
'-x, -y, -z'
'x, -y-1/2, z-1/2'

loop_
_atom_site_label
_atom_site_type_symbol
_atom_site_fract_x
_atom_site_fract_y
_atom_site_fract_z
_atom_site_U_iso_or_equiv
_atom_site_adp_type
_atom_site_occupancy
_atom_site_calc_flag
_atom_site_refinement_flags
_atom_site_disorder_assembly
_atom_site_disorder_group
Ag1 Ag 0.18515(8) 0.86582(7) 0.10068(2) 0.0454(2) Uani 1 d . . .
Ag2 Ag 0.67792(8) 1.72070(8) 0.15315(2) 0.0477(2) Uani 1 d . . .
N1 N 0.1018(7) 0.6547(7) 0.1315(2) 0.0347(13) Uani 1 d . . .
C5 C -0.0281(9) 0.5747(9) 0.1079(3) 0.0422(17) Uani 1 d . . .
H5 H -0.0830 0.6119 0.0769 0.051 Uiso 1 calc R . .
C2 C 0.1274(8) 0.4661(8) 0.2001(3) 0.0310(14) Uani 1 d . . .
C3 C -0.0042(9) 0.3881(9) 0.1742(3) 0.0399(17) Uani 1 d . . .
H3 H -0.0403 0.2984 0.1884 0.048 Uiso 1 calc R . .
C4 C -0.0814(9) 0.4407(9) 0.1282(3) 0.0424(17) Uani 1 d . . .
H4 H -0.1689 0.3870 0.1107 0.051 Uiso 1 calc R . .
C1 C 0.1770(9) 0.5983(8) 0.1766(3) 0.0361(15) Uani 1 d . . .
H1 H 0.2672 0.6506 0.1929 0.043 Uiso 1 calc R . .
C6 C 0.2277(9) 0.4154(10) 0.2504(4) 0.0456(19) Uani 1 d D . .
H6A H 0.255(11) 0.492(9) 0.278(3) 0.068 Uiso 1 d D . .
H6B H 0.308(9) 0.382(12) 0.228(3) 0.068 Uiso 1 d D . .
N2 N 0.1491(8) 0.3153(8) 0.2846(3) 0.0425(15) Uani 1 d D . .
HN2A H 0.042(7) 0.382(9) 0.290(4) 0.064 Uiso 1 d D . .
HN2B H 0.084(10) 0.218(7) 0.264(3) 0.064 Uiso 1 d D . .
N3 N 0.5083(7) 1.5872(7) 0.1001(2) 0.0346(13) Uani 1 d . . .
C7 C 0.4643(9) 1.4458(9) 0.1137(3) 0.0357(15) Uani 1 d . . .
H7 H 0.5157 1.4056 0.1448 0.043 Uiso 1 calc R . .
C8 C 0.3483(9) 1.3555(8) 0.0850(3) 0.0353(15) Uani 1 d . . .
C9 C 0.2740(11) 1.4163(10) 0.0390(3) 0.049(2) Uani 1 d . . .
H9 H 0.1949 1.3603 0.0183 0.059 Uiso 1 calc R . .
C10 C 0.3173(11) 1.5604(10) 0.0238(3) 0.052(2) Uani 1 d . . .
H10 H 0.2681 1.6019 -0.0073 0.062 Uiso 1 calc R . .
C11 C 0.4332(10) 1.6429(9) 0.0547(3) 0.0414(17) Uani 1 d . . .
H11 H 0.4609 1.7404 0.0440 0.050 Uiso 1 calc R . .
C12 C 0.3066(12) 1.2004(10) 0.1066(3) 0.049(2) Uani 1 d D . .
H12A H 0.293(12) 1.193(13) 0.1439(13) 0.073 Uiso 1 d D . .
H12B H 0.343(13) 1.092(5) 0.101(4) 0.073 Uiso 1 d D . .
N4 N 0.2669(12) 1.0785(8) 0.0691(3) 0.0532(19) Uani 1 d . . .
HN4A H 0.378(13) 1.092(14) 0.049(4) 0.080 Uiso 1 d . . .
HN4B H 0.210(14) 1.093(14) 0.038(5) 0.080 Uiso 1 d . . .
Cl1 Cl -0.3272(2) 0.4639(2) 0.26778(7) 0.0380(4) Uani 1 d . . .
O1 O -0.4247(7) 0.5847(8) 0.2417(3) 0.068(2) Uani 1 d . . .
O2 O -0.4011(6) 0.4049(7) 0.3103(2) 0.0442(13) Uani 1 d . . .
O3 O -0.1690(7) 0.5214(8) 0.2874(3) 0.0550(16) Uani 1 d . . .
O4 O -0.3146(9) 0.3425(9) 0.2314(3) 0.0652(18) Uani 1 d . . .
Cl2 Cl 0.7771(3) 1.0351(3) 0.06824(9) 0.0535(5) Uani 1 d . . .
O5 O 0.7910(18) 0.8848(10) 0.0551(4) 0.135(5) Uani 1 d . . .
O6 O 0.6329(17) 1.090(3) 0.0493(8) 0.257(12) Uani 1 d . . .
O7 O 0.8745(14) 1.1276(14) 0.0388(5) 0.131(4) Uani 1 d . . .
O8 O 0.842(3) 1.0560(16) 0.1177(4) 0.220(10) Uani 1 d . . .

loop_
_atom_site_aniso_label
_atom_site_aniso_U_11
_atom_site_aniso_U_22
_atom_site_aniso_U_33
_atom_site_aniso_U_23
_atom_site_aniso_U_13
_atom_site_aniso_U_12
Ag1 0.0584(4) 0.0304(3) 0.0458(4) 0.0074(2) 0.0017(3) -0.0084(3)
Ag2 0.0534(4) 0.0419(4) 0.0459(4) -0.0081(3) -0.0003(3) -0.0102(3)
N1 0.038(3) 0.025(3) 0.041(3) 0.003(2) 0.004(3) -0.003(2)
C5 0.044(4) 0.036(4) 0.046(4) 0.002(3) 0.001(3) 0.002(3)
C2 0.030(3) 0.023(3) 0.041(4) 0.003(3) 0.013(3) 0.003(3)
C3 0.036(4) 0.029(4) 0.054(5) 0.005(3) 0.002(3) -0.004(3)
C4 0.035(4) 0.033(4) 0.056(5) 0.001(4) -0.003(3) -0.007(3)
C1 0.034(4) 0.029(3) 0.045(4) -0.003(3) 0.005(3) -0.002(3)
C6 0.036(4) 0.039(4) 0.058(5) 0.010(4) -0.007(4) -0.004(3)
N2 0.037(3) 0.044(4) 0.047(4) 0.012(3) 0.009(3) 0.007(3)
N3 0.038(3) 0.027(3) 0.038(3) 0.004(2) 0.005(2) -0.001(2)
C7 0.042(4) 0.038(4) 0.025(3) -0.001(3) -0.005(3) -0.001(3)
C8 0.043(4) 0.031(3) 0.031(3) -0.004(3) 0.005(3) 0.000(3)
C9 0.063(5) 0.042(4) 0.038(4) -0.001(3) -0.007(4) -0.006(4)
C10 0.069(6) 0.037(4) 0.045(5) 0.004(4) -0.006(4) -0.001(4)
C11 0.053(5) 0.027(3) 0.046(4) 0.004(3) 0.010(4) 0.000(3)
C12 0.078(6) 0.032(4) 0.036(4) -0.005(3) 0.006(4) -0.010(4)
N4 0.089(6) 0.029(3) 0.041(4) 0.003(3) 0.007(4) -0.018(4)
Cl1 0.0360(9) 0.0347(9) 0.0415(9) 0.0069(7) -0.0012(7) -0.0014(7)
O1 0.045(3) 0.058(4) 0.098(5) 0.047(4) -0.006(3) 0.002(3)
O2 0.043(3) 0.048(3) 0.042(3) 0.004(2) 0.006(2) 0.002(3)
O3 0.032(3) 0.058(4) 0.073(4) -0.005(3) -0.001(3) -0.005(3)
O4 0.085(5) 0.067(4) 0.047(3) -0.012(3) 0.021(3) -0.018(4)
Cl2 0.0637(13) 0.0407(11) 0.0535(12) 0.0008(9) -0.0003(10) 0.0012(10)
O5 0.237(14) 0.038(5) 0.121(8) -0.004(5) -0.008(9) 0.012(6)
O6 0.095(9) 0.34(3) 0.34(2) 0.16(2) 0.054(12) 0.108(13)
O7 0.117(8) 0.120(10) 0.154(10) 0.050(8) 0.013(7) -0.016(7)
O8 0.47(3) 0.104(10) 0.072(7) 0.005(7) -0.018(12) -0.058(14)

loop_
_atom_type_symbol
_atom_type_description
_atom_type_scat_dispersion_real
_atom_type_scat_dispersion_imag
_atom_type_scat_source
C C 0.0033 0.0016 'International Tables Vol C Tables 4.2.6.8 and 6.1.1.4'
H H 0.0000 0.0000 'International Tables Vol C Tables 4.2.6.8 and 6.1.1.4'
N N 0.0061 0.0033 'International Tables Vol C Tables 4.2.6.8 and 6.1.1.4'
O O 0.0106 0.0060 'International Tables Vol C Tables 4.2.6.8 and 6.1.1.4'
Cl Cl 0.1484 0.1585 'International Tables Vol C Tables 4.2.6.8 and 6.1.1.4'
Ag Ag -0.8971 1.1015 'International Tables Vol C Tables 4.2.6.8 and 6.1.1.4'

loop_
_geom_angle_atom_site_label_1
_geom_angle_atom_site_label_2
_geom_angle_atom_site_label_3
_geom_angle
_geom_angle_site_symmetry_1
_geom_angle_site_symmetry_3
_geom_angle_publ_flag
N1 Ag1 N4 179.4(3) . . ?
N3 Ag2 N2 169.1(2) . 2_665 ?
C1 N1 C5 117.1(6) . . ?
C1 N1 Ag1 120.0(5) . . ?
C5 N1 Ag1 122.9(5) . . ?
N1 C5 C4 122.4(7) . . ?
C3 C2 C1 116.9(7) . . ?
C3 C2 C6 125.8(6) . . ?
C1 C2 C6 117.2(6) . . ?
C4 C3 C2 120.9(7) . . ?
C3 C4 C5 119.0(7) . . ?
N1 C1 C2 123.7(7) . . ?
N2 C6 C2 117.2(6) . . ?
C6 N2 Ag2 111.7(5) . 2_635 ?
C7 N3 C11 116.6(6) . . ?
C7 N3 Ag2 119.8(5) . . ?
C11 N3 Ag2 123.4(5) . . ?
N3 C7 C8 124.8(7) . . ?
C9 C8 C7 116.9(7) . . ?
C9 C8 C12 124.4(7) . . ?
C7 C8 C12 118.7(7) . . ?
C10 C9 C8 119.7(8) . . ?
C11 C10 C9 119.9(8) . . ?
N3 C11 C10 122.1(7) . . ?
N4 C12 C8 116.0(7) . . ?
C12 N4 Ag1 114.8(5) . . ?
O4 Cl1 O2 109.1(4) . . ?
O4 Cl1 O3 110.0(4) . . ?
O2 Cl1 O3 108.8(4) . . ?
O4 Cl1 O1 108.2(5) . . ?
O2 Cl1 O1 110.4(4) . . ?
O3 Cl1 O1 110.3(4) . . ?
O6 Cl2 O8 122.4(14) . . ?
O6 Cl2 O5 111.0(13) . . ?
O8 Cl2 O5 109.6(9) . . ?
O6 Cl2 O7 98.6(10) . . ?
O8 Cl2 O7 104.7(10) . . ?
O5 Cl2 O7 109.2(9) . . ?

loop_
_geom_bond_atom_site_label_1
_geom_bond_atom_site_label_2
_geom_bond_distance
_geom_bond_site_symmetry_2
_geom_bond_publ_flag
Ag1 N1 2.153(6) . ?
Ag1 N4 2.168(7) . ?
Ag2 N3 2.172(6) . ?
Ag2 N2 2.177(7) 2_665 ?
N1 C1 1.345(9) . ?
N1 C5 1.361(10) . ?
C5 C4 1.377(11) . ?
C2 C3 1.384(10) . ?
C2 C1 1.390(10) . ?
C2 C6 1.520(11) . ?
C3 C4 1.357(11) . ?
C6 N2 1.463(11) . ?
N2 Ag2 2.177(7) 2_635 ?
N3 C7 1.342(9) . ?
N3 C11 1.349(10) . ?
C7 C8 1.383(10) . ?
C8 C9 1.375(11) . ?
C8 C12 1.518(11) . ?
C9 C10 1.375(12) . ?
C10 C11 1.370(12) . ?
C12 N4 1.448(11) . ?
Cl1 O4 1.431(7) . ?
Cl1 O2 1.435(6) . ?
Cl1 O3 1.437(6) . ?
Cl1 O1 1.439(6) . ?
Cl2 O6 1.326(12) . ?
Cl2 O8 1.339(12) . ?
Cl2 O5 1.357(9) . ?
Cl2 O7 1.437(11) . ?

loop_
_geom_torsion_atom_site_label_1
_geom_torsion_atom_site_label_2
_geom_torsion_atom_site_label_3
_geom_torsion_atom_site_label_4
_geom_torsion
_geom_torsion_site_symmetry_1
_geom_torsion_site_symmetry_2
_geom_torsion_site_symmetry_3
_geom_torsion_site_symmetry_4
_geom_torsion_publ_flag
C7 C8 C12 N4 -145.2(8) . . . . ?
Ag1 N4 C12 C8 -174.2(6) . . . . ?
Ag1 N1 C1 C4 179.0(5) . . . . ?
N2 C6 C2 C1 158.4(7) . . . . ?
